data_1563961
loop_
_publ_author_name
'El-Massaoudi, Mohamed'
'Radi, Smaail'
'Mabkhot, Yahia N.'
'Al-Showiman, Salim S.'
'Ghabbour, Hazem A.'
'Ferbinteanu, Marilena'
'Adarsh, N.N.'
'Garcia, Yann'

_publ_section_title
;
 Cu(II) and Mn(II) coordination complexes constructed by C linked
 bispyrazoles: Effect of anions and hydrogen bonding on the self assembly
 process
;
_journal_name_full 'Inorganica Chimica Acta'
_journal_page_first 411
_journal_page_last 419
_journal_paper_doi 10.1016/j.ica.2018.06.041
_journal_volume 482
_journal_year 2018
_chemical_formula_sum 'C27 H36 B2 Cu F8 N12'
_chemical_formula_weight 765.84
_space_group_crystal_system monoclinic
_space_group_IT_number 14
_space_group_name_Hall '-P 2yn'
_space_group_name_H-M_alt 'P 1 21/n 1'
_atom_sites_solution_hydrogens mixed
_atom_sites_solution_primary direct
_atom_sites_solution_secondary difmap
_audit_creation_method SHELXL-2016/6
_cell_angle_alpha 90
_cell_angle_beta 112.206(8)
_cell_angle_gamma 90
_cell_formula_units_Z 4
_cell_length_a 12.2102(5)
_cell_length_b 23.6845(8)
_cell_length_c 13.2715(9)
_cell_measurement_reflns_used 8132
_cell_measurement_temperature 293(2)
_cell_measurement_theta_max 27.485
_cell_measurement_theta_min 2.999
_cell_volume 3553.4(4)
_computing_cell_refinement 'Bruker SAINT'
_computing_data_collection 'Bruker APEX2'
_computing_data_reduction 'Bruker SAINT'
_computing_molecular_graphics 'MERCURY 3.1'
_computing_publication_material 'ORTEP 3v.2'
_computing_structure_refinement 'SHELXL-2016/6 (Sheldrick, 2016)'
_computing_structure_solution 'SHELXS-97 (Sheldrick, 1990)'
_diffrn_ambient_temperature 293(2)
_diffrn_measured_fraction_theta_full 0.999
_diffrn_measured_fraction_theta_max 0.998
_diffrn_measurement_device_type 'Bruker APEX-II CCD'
_diffrn_measurement_method '\f and \w scans'
_diffrn_radiation_type MoK\a
_diffrn_radiation_wavelength 0.71075
_diffrn_reflns_av_R_equivalents 0.0428
_diffrn_reflns_av_unetI/netI 0.0378
_diffrn_reflns_Laue_measured_fraction_full 0.999
_diffrn_reflns_Laue_measured_fraction_max 0.998
_diffrn_reflns_limit_h_max 15
_diffrn_reflns_limit_h_min -15
_diffrn_reflns_limit_k_max 30
_diffrn_reflns_limit_k_min -30
_diffrn_reflns_limit_l_max 17
_diffrn_reflns_limit_l_min -17
_diffrn_reflns_number 28559
_diffrn_reflns_point_group_measured_fraction_full 0.999
_diffrn_reflns_point_group_measured_fraction_max 0.998
_diffrn_reflns_theta_full 25.242
_diffrn_reflns_theta_max 27.485
_diffrn_reflns_theta_min 2.999
_diffrn_source 'fine-focus sealed tube'
_exptl_absorpt_coefficient_mu 0.695
_exptl_crystal_colour blue
_exptl_crystal_density_diffrn 1.432
_exptl_crystal_description plate
_exptl_crystal_F_000 1572
_exptl_crystal_size_max 0.200
_exptl_crystal_size_mid 0.200
_exptl_crystal_size_min 0.200
_refine_diff_density_max 0.809
_refine_diff_density_min -0.578
_refine_diff_density_rms 0.077
_refine_ls_extinction_coef .
_refine_ls_extinction_method none
_refine_ls_goodness_of_fit_ref 1.084
_refine_ls_hydrogen_treatment mixed
_refine_ls_matrix_type full
_refine_ls_number_parameters 459
_refine_ls_number_reflns 8132
_refine_ls_number_restraints 0
_refine_ls_restrained_S_all 1.084
_refine_ls_R_factor_all 0.1158
_refine_ls_R_factor_gt 0.0777
_refine_ls_shift/su_max 0.001
_refine_ls_shift/su_mean 0.000
_refine_ls_structure_factor_coef Fsqd
_refine_ls_weighting_details 'w=1/[\s^2^(Fo^2^)+(0.1632P)^2^+0.1767P] where P=(Fo^2^+2Fc^2^)/3'
_refine_ls_weighting_scheme calc
_refine_ls_wR_factor_gt 0.2376
_refine_ls_wR_factor_ref 0.2691
_reflns_Friedel_coverage 0.000
_reflns_Friedel_fraction_full .
_reflns_Friedel_fraction_max .
_reflns_number_gt 4794
_reflns_number_total 8132
_reflns_threshold_expression 'I > 2\s(I)'
_cod_data_source_file 1_FINAL.cif
_cod_data_source_block 1
_cod_original_sg_symbol_H-M 'P 21/n'
_cod_database_code 1563961
_shelx_shelxl_version_number 2016/6
_shelx_space_group_comment
;
The symmetry employed for this shelxl refinement is uniquely defined
by the following loop, which should always be used as a source of
symmetry information in preference to the above space-group names.
They are only intended as comments.
;
_shelx_estimated_absorpt_t_min 0.874
_shelx_estimated_absorpt_t_max 0.874

loop_
_space_group_symop_operation_xyz
'x, y, z'
'-x+1/2, y+1/2, -z+1/2'
'-x, -y, -z'
'x-1/2, -y-1/2, z-1/2'

loop_
_atom_site_label
_atom_site_type_symbol
_atom_site_fract_x
_atom_site_fract_y
_atom_site_fract_z
_atom_site_U_iso_or_equiv
_atom_site_adp_type
_atom_site_occupancy
_atom_site_site_symmetry_order
_atom_site_calc_flag
_atom_site_refinement_flags_posn
_atom_site_refinement_flags_adp
_atom_site_refinement_flags_occupancy
_atom_site_disorder_assembly
_atom_site_disorder_group
Cu1 Cu 0.08099(4) 0.14812(2) 0.84847(4) 0.0627(2) Uani 1 1 d . . . . .
F1 F -0.3245(4) 0.26245(19) 0.8676(4) 0.1410(14) Uani 1 1 d . . . . .
F2 F -0.4564(4) 0.1957(2) 0.7879(4) 0.1610(17) Uani 1 1 d . . . . .
F3 F -0.2700(3) 0.17005(16) 0.8840(3) 0.1093(10) Uani 1 1 d . . . . .
F4 F -0.3154(4) 0.2149(2) 0.7252(3) 0.1377(14) Uani 1 1 d . . . . .
F5 F 0.3476(8) 0.0224(2) 0.7786(6) 0.218(3) Uani 1 1 d . . . . .
F6 F 0.2559(8) -0.0405(6) 0.6980(6) 0.356(8) Uani 1 1 d . . . . .
F7 F 0.4290(9) -0.0571(3) 0.7813(6) 0.277(5) Uani 1 1 d . . . . .
F8 F 0.3747(5) -0.0050(2) 0.6318(3) 0.1516(17) Uani 1 1 d . . . . .
N1 N 0.3573(3) 0.18453(16) 0.9742(3) 0.0729(9) Uani 1 1 d . . . . .
N2 N 0.2386(3) 0.19309(14) 0.9193(3) 0.0663(8) Uani 1 1 d . . . . .
N3 N 0.0262(3) 0.22740(14) 0.8122(3) 0.0673(8) Uani 1 1 d . . . . .
N4 N -0.0793(3) 0.25358(18) 0.7660(3) 0.0780(10) Uani 1 1 d . . . . .
H4 H -0.145514 0.236598 0.732852 0.094 Uiso 1 1 calc R U . . .
N5 N -0.0200(4) 0.17690(19) 1.0706(3) 0.0813(11) Uani 1 1 d . . . . .
N6 N 0.0338(4) 0.14903(16) 1.0131(3) 0.0737(10) Uani 1 1 d . . . . .
N7 N 0.1350(3) 0.07393(14) 0.9208(3) 0.0647(8) Uani 1 1 d . . . . .
N8 N 0.2002(4) 0.03175(14) 0.9012(3) 0.0735(10) Uani 1 1 d . . . . .
N9 N 0.1883(3) 0.12217(15) 0.6310(3) 0.0720(9) Uani 1 1 d . . . . .
N10 N 0.1141(3) 0.12133(15) 0.6857(3) 0.0690(9) Uani 1 1 d . . . . .
N11 N -0.0742(3) 0.11416(14) 0.7464(3) 0.0681(9) Uani 1 1 d . . . . .
N12 N -0.1774(4) 0.10418(19) 0.7557(4) 0.0810(11) Uani 1 1 d . . . . .
C1 C 0.4117(5) 0.1283(3) 0.9996(5) 0.1090(18) Uani 1 1 d . . . . .
H1A H 0.351168 0.099910 0.975150 0.131 Uiso 1 1 calc R U . . .
H1B H 0.465936 0.123302 0.963544 0.131 Uiso 1 1 calc R U . . .
H1C H 0.453507 0.124874 1.076836 0.131 Uiso 1 1 calc R U . . .
C2 C 0.5478(5) 0.2378(3) 1.0553(5) 0.112(2) Uani 1 1 d . . . . .
H2A H 0.571719 0.276726 1.063350 0.135 Uiso 1 1 calc R U . . .
H2B H 0.570113 0.220747 1.125808 0.135 Uiso 1 1 calc R U . . .
H2C H 0.585737 0.218319 1.013950 0.135 Uiso 1 1 calc R U . . .
C3 C 0.4154(4) 0.2343(2) 0.9967(4) 0.0834(13) Uani 1 1 d . . . . .
C4A C 0.3336(4) 0.2757(2) 0.9567(4) 0.0796(12) Uani 1 1 d . . . . .
H4A H 0.347064 0.314450 0.959659 0.095 Uiso 1 1 calc R U . . .
C5 C 0.2261(4) 0.24837(17) 0.9106(3) 0.0683(10) Uani 1 1 d . . . . .
C6 C 0.1063(4) 0.26855(19) 0.8543(3) 0.0700(11) Uani 1 1 d . . . . .
C7 C 0.0507(5) 0.3212(2) 0.8346(4) 0.0838(13) Uani 1 1 d . . . . .
H7 H 0.085533 0.356507 0.854874 0.101 Uiso 1 1 calc R U . . .
C8 C -0.0669(5) 0.3094(2) 0.7788(4) 0.0862(14) Uani 1 1 d . . . . .
C9 C -0.1733(7) 0.3487(3) 0.7349(6) 0.125(2) Uani 1 1 d . . . . .
H9A H -0.147634 0.387092 0.751555 0.150 Uiso 1 1 calc R U . . .
H9B H -0.210753 0.344191 0.657490 0.150 Uiso 1 1 calc R U . . .
H9C H -0.228585 0.339553 0.768139 0.150 Uiso 1 1 calc R U . . .
C10 C -0.0552(6) 0.2355(3) 1.0481(5) 0.1055(18) Uani 1 1 d . . . . .
H10A H -0.037092 0.248367 0.987533 0.127 Uiso 1 1 calc R U . . .
H10B H -0.138661 0.238839 1.030822 0.127 Uiso 1 1 calc R U . . .
H10C H -0.013022 0.258024 1.110949 0.127 Uiso 1 1 calc R U . . .
C11 C -0.0867(7) 0.1632(4) 1.2260(6) 0.137(3) Uani 1 1 d . . . . .
H11A H -0.085016 0.133057 1.274961 0.164 Uiso 1 1 calc R U . . .
H11B H -0.043708 0.194988 1.266967 0.164 Uiso 1 1 calc R U . . .
H11C H -0.167197 0.174010 1.185463 0.164 Uiso 1 1 calc R U . . .
C12 C -0.0304(5) 0.1437(3) 1.1487(4) 0.0926(16) Uani 1 1 d . . . . .
C13 C 0.0201(5) 0.0932(3) 1.1426(4) 0.0898(15) Uani 1 1 d . . . . .
H13 H 0.027299 0.061777 1.186578 0.108 Uiso 1 1 calc R U . . .
C14 C 0.0591(4) 0.0985(2) 1.0564(3) 0.0695(10) Uani 1 1 d . . . . .
C15 C 0.1208(4) 0.05973(18) 1.0122(3) 0.0679(10) Uani 1 1 d . . . . .
C16 C 0.1773(5) 0.0086(2) 1.0502(4) 0.0880(14) Uani 1 1 d . . . . .
H16 H 0.179467 -0.010636 1.111957 0.106 Uiso 1 1 calc R U . . .
C17 C 0.2286(5) -0.00800(19) 0.9807(4) 0.0863(14) Uani 1 1 d . . . . .
C18 C 0.3046(7) -0.0570(2) 0.9820(6) 0.127(2) Uani 1 1 d . . . . .
H18A H 0.325371 -0.055601 0.919125 0.153 Uiso 1 1 calc R U . . .
H18B H 0.375143 -0.055782 1.046684 0.153 Uiso 1 1 calc R U . . .
H18C H 0.262389 -0.091331 0.980947 0.153 Uiso 1 1 calc R U . . .
C19 C 0.3048(5) 0.1472(2) 0.6809(5) 0.0966(16) Uani 1 1 d . . . . .
H19A H 0.315523 0.160789 0.752196 0.116 Uiso 1 1 calc R U . . .
H19B H 0.363909 0.119299 0.686728 0.116 Uiso 1 1 calc R U . . .
H19C H 0.312042 0.178058 0.636992 0.116 Uiso 1 1 calc R U . . .
C20 C 0.2051(7) 0.0942(3) 0.4584(5) 0.119(2) Uani 1 1 d . . . . .
H20A H 0.156145 0.076156 0.391870 0.142 Uiso 1 1 calc R U . . .
H20B H 0.225943 0.131370 0.442769 0.142 Uiso 1 1 calc R U . . .
H20C H 0.275717 0.072392 0.492898 0.142 Uiso 1 1 calc R U . . .
C21 C 0.1392(5) 0.0985(2) 0.5326(4) 0.0843(13) Uani 1 1 d . . . . .
C22 C 0.0295(5) 0.0808(2) 0.5216(4) 0.0860(14) Uani 1 1 d . . . . .
H22 H -0.025468 0.062261 0.462219 0.103 Uiso 1 1 calc R U . . .
C23 C 0.0163(4) 0.09625(17) 0.6179(3) 0.0658(10) Uani 1 1 d . . . . .
C24 C -0.0830(4) 0.09114(18) 0.6513(3) 0.0695(11) Uani 1 1 d . . . . .
C25 C -0.1938(5) 0.0673(2) 0.6005(4) 0.0892(15) Uani 1 1 d . . . . .
H25 H -0.222149 0.048280 0.534252 0.107 Uiso 1 1 calc R U . . .
C26 C -0.2532(5) 0.0775(3) 0.6684(5) 0.1006(17) Uani 1 1 d . . . . .
C27 C -0.3750(6) 0.0615(4) 0.6606(7) 0.154(3) Uani 1 1 d . . . . .
H27A H -0.416113 0.042842 0.592510 0.185 Uiso 1 1 calc R U . . .
H27B H -0.369286 0.036625 0.719423 0.185 Uiso 1 1 calc R U . . .
H27C H -0.417563 0.094948 0.664841 0.185 Uiso 1 1 calc R U . . .
B1 B -0.3456(6) 0.2116(4) 0.8181(6) 0.102(2) Uani 1 1 d . . . . .
B2 B 0.3600(7) -0.0209(3) 0.7259(6) 0.0994(19) Uani 1 1 d . . . . .
H3 H 0.256(6) 0.031(3) 0.864(5) 0.13(2) Uiso 1 1 d . . . . .
H6 H -0.204(5) 0.119(2) 0.800(4) 0.10(2) Uiso 1 1 d . . . . .

loop_
_atom_site_aniso_label
_atom_site_aniso_U_11
_atom_site_aniso_U_22
_atom_site_aniso_U_33
_atom_site_aniso_U_23
_atom_site_aniso_U_13
_atom_site_aniso_U_12
Cu1 0.0582(3) 0.0539(3) 0.0650(3) -0.0026(2) 0.0108(2) -0.00488(18)
F1 0.131(3) 0.119(3) 0.169(4) 0.008(3) 0.052(3) 0.020(2)
F2 0.085(3) 0.187(4) 0.183(4) 0.023(3) 0.018(3) -0.021(3)
F3 0.104(2) 0.113(2) 0.097(2) 0.0197(19) 0.0220(17) 0.0082(19)
F4 0.107(3) 0.177(4) 0.120(3) 0.042(3) 0.032(2) 0.012(2)
F5 0.387(11) 0.126(4) 0.224(6) 0.008(4) 0.209(7) 0.044(5)
F6 0.231(8) 0.61(2) 0.177(6) 0.062(9) 0.026(6) -0.229(12)
F7 0.423(12) 0.230(7) 0.191(5) 0.073(5) 0.132(7) 0.226(8)
F8 0.151(4) 0.201(5) 0.103(3) -0.016(3) 0.048(3) -0.022(3)
N1 0.062(2) 0.076(2) 0.070(2) -0.0098(18) 0.0132(16) 0.0022(17)
N2 0.061(2) 0.0587(18) 0.0701(19) -0.0074(16) 0.0146(16) -0.0045(15)
N3 0.059(2) 0.0646(19) 0.070(2) -0.0041(16) 0.0153(16) -0.0017(15)
N4 0.068(2) 0.086(3) 0.073(2) 0.0057(19) 0.0191(18) 0.0068(19)
N5 0.081(3) 0.087(3) 0.069(2) -0.016(2) 0.0211(19) -0.001(2)
N6 0.078(3) 0.080(3) 0.063(2) -0.0046(17) 0.0263(18) 0.0018(18)
N7 0.067(2) 0.0577(17) 0.0626(18) 0.0013(15) 0.0168(15) -0.0039(15)
N8 0.077(2) 0.0536(18) 0.082(2) -0.0040(17) 0.022(2) 0.0009(16)
N9 0.077(2) 0.065(2) 0.075(2) 0.0026(18) 0.0288(19) 0.0002(17)
N10 0.065(2) 0.067(2) 0.068(2) -0.0064(17) 0.0176(16) -0.0111(16)
N11 0.060(2) 0.0611(18) 0.076(2) 0.0043(17) 0.0175(16) -0.0085(15)
N12 0.068(3) 0.081(3) 0.089(3) 0.007(2) 0.023(2) -0.0100(19)
C1 0.084(4) 0.101(4) 0.117(4) -0.005(4) 0.011(3) 0.010(3)
C2 0.073(3) 0.155(6) 0.100(4) -0.021(4) 0.023(3) -0.020(4)
C3 0.070(3) 0.103(4) 0.072(3) -0.015(3) 0.022(2) -0.010(3)
C4A 0.074(3) 0.074(3) 0.080(3) -0.009(2) 0.018(2) -0.016(2)
C5 0.076(3) 0.056(2) 0.067(2) -0.0099(19) 0.021(2) -0.0121(18)
C6 0.076(3) 0.060(2) 0.069(2) 0.0051(19) 0.022(2) 0.0000(19)
C7 0.099(4) 0.061(2) 0.087(3) 0.012(2) 0.030(3) 0.010(2)
C8 0.093(4) 0.082(3) 0.084(3) 0.022(3) 0.034(3) 0.025(3)
C9 0.122(5) 0.126(5) 0.127(5) 0.052(4) 0.047(4) 0.055(4)
C10 0.103(4) 0.104(4) 0.100(4) -0.022(3) 0.028(3) 0.008(3)
C11 0.126(6) 0.184(7) 0.122(5) -0.052(5) 0.070(5) -0.027(5)
C12 0.083(3) 0.122(5) 0.073(3) -0.020(3) 0.030(3) -0.020(3)
C13 0.101(4) 0.099(4) 0.069(3) -0.003(3) 0.032(3) -0.023(3)
C14 0.065(2) 0.076(3) 0.059(2) -0.005(2) 0.0150(18) -0.009(2)
C15 0.066(2) 0.065(2) 0.062(2) 0.0047(19) 0.0123(18) -0.0092(19)
C16 0.098(4) 0.076(3) 0.081(3) 0.017(3) 0.024(3) -0.003(3)
C17 0.100(4) 0.056(2) 0.090(3) 0.013(2) 0.021(3) 0.007(2)
C18 0.171(7) 0.074(3) 0.133(5) 0.025(4) 0.053(5) 0.035(4)
C19 0.075(3) 0.103(4) 0.110(4) 0.002(3) 0.034(3) -0.009(3)
C20 0.150(6) 0.123(5) 0.100(4) 0.003(4) 0.067(4) 0.015(4)
C21 0.102(4) 0.074(3) 0.074(3) 0.003(2) 0.030(3) 0.010(3)
C22 0.112(4) 0.072(3) 0.062(2) -0.006(2) 0.018(2) -0.004(3)
C23 0.070(3) 0.058(2) 0.060(2) 0.0000(18) 0.0140(18) -0.0011(18)
C24 0.071(3) 0.057(2) 0.062(2) 0.0001(18) 0.0043(19) -0.0110(17)
C25 0.078(3) 0.085(3) 0.084(3) -0.003(3) 0.007(3) -0.025(2)
C26 0.063(3) 0.108(4) 0.108(4) 0.015(3) 0.007(3) -0.022(3)
C27 0.075(4) 0.190(8) 0.182(7) 0.015(6) 0.030(4) -0.049(5)
B1 0.081(4) 0.117(6) 0.098(5) 0.010(4) 0.023(3) -0.006(4)
B2 0.097(5) 0.096(4) 0.093(4) -0.008(4) 0.022(4) 0.009(4)

loop_
_atom_type_symbol
_atom_type_description
_atom_type_scat_dispersion_real
_atom_type_scat_dispersion_imag
_atom_type_scat_source
C C 0.0033 0.0016 'International Tables Vol C Tables 4.2.6.8 and 6.1.1.4'
H H 0.0000 0.0000 'International Tables Vol C Tables 4.2.6.8 and 6.1.1.4'
N N 0.0061 0.0033 'International Tables Vol C Tables 4.2.6.8 and 6.1.1.4'
B B 0.0013 0.0007 'International Tables Vol C Tables 4.2.6.8 and 6.1.1.4'
F F 0.0171 0.0103 'International Tables Vol C Tables 4.2.6.8 and 6.1.1.4'
Cu Cu 0.3201 1.2651 'International Tables Vol C Tables 4.2.6.8 and 6.1.1.4'

loop_
_geom_angle_atom_site_label_1
_geom_angle_atom_site_label_2
_geom_angle_atom_site_label_3
_geom_angle
_geom_angle_site_symmetry_1
_geom_angle_site_symmetry_3
N3 Cu1 N7 165.67(14) . .
N3 Cu1 N11 93.92(14) . .
N7 Cu1 N11 91.58(13) . .
N3 Cu1 N2 78.23(14) . .
N7 Cu1 N2 98.76(13) . .
N11 Cu1 N2 166.14(14) . .
N3 Cu1 N10 100.68(13) . .
N7 Cu1 N10 93.54(13) . .
N11 Cu1 N10 74.36(13) . .
N2 Cu1 N10 95.67(13) . .
N3 Cu1 N6 92.08(14) . .
N7 Cu1 N6 74.10(13) . .
N11 Cu1 N6 97.07(14) . .
N2 Cu1 N6 94.65(14) . .
N10 Cu1 N6 164.98(12) . .
C3 N1 N2 110.6(4) . .
C3 N1 C1 125.9(4) . .
N2 N1 C1 123.5(4) . .
C5 N2 N1 104.9(3) . .
C5 N2 Cu1 114.3(3) . .
N1 N2 Cu1 140.8(3) . .
C6 N3 N4 106.0(4) . .
C6 N3 Cu1 117.2(3) . .
N4 N3 Cu1 136.0(3) . .
C8 N4 N3 110.7(4) . .
C8 N4 H4 124.6 . .
N3 N4 H4 124.6 . .
C12 N5 N6 110.9(4) . .
C12 N5 C10 127.8(5) . .
N6 N5 C10 121.3(4) . .
C14 N6 N5 106.4(4) . .
C14 N6 Cu1 106.6(3) . .
N5 N6 Cu1 146.3(3) . .
C15 N7 N8 106.0(3) . .
C15 N7 Cu1 121.9(3) . .
N8 N7 Cu1 131.8(3) . .
C17 N8 N7 110.9(4) . .
C17 N8 H3 111(4) . .
N7 N8 H3 133(4) . .
C21 N9 N10 111.8(4) . .
C21 N9 C19 128.3(5) . .
N10 N9 C19 119.9(4) . .
C23 N10 N9 104.7(3) . .
C23 N10 Cu1 108.0(3) . .
N9 N10 Cu1 147.2(3) . .
N12 N11 C24 105.9(4) . .
N12 N11 Cu1 133.2(3) . .
C24 N11 Cu1 120.7(3) . .
N11 N12 C26 111.9(5) . .
N11 N12 H6 128(4) . .
C26 N12 H6 118(4) . .
N1 C1 H1A 109.5 . .
N1 C1 H1B 109.5 . .
H1A C1 H1B 109.5 . .
N1 C1 H1C 109.5 . .
H1A C1 H1C 109.5 . .
H1B C1 H1C 109.5 . .
C3 C2 H2A 109.5 . .
C3 C2 H2B 109.5 . .
H2A C2 H2B 109.5 . .
C3 C2 H2C 109.5 . .
H2A C2 H2C 109.5 . .
H2B C2 H2C 109.5 . .
N1 C3 C4A 107.3(4) . .
N1 C3 C2 122.3(5) . .
C4A C3 C2 130.4(6) . .
C3 C4A C5 105.6(4) . .
C3 C4A H4A 127.2 . .
C5 C4A H4A 127.2 . .
N2 C5 C4A 111.6(4) . .
N2 C5 C6 115.7(4) . .
C4A C5 C6 132.7(4) . .
N3 C6 C7 110.1(4) . .
N3 C6 C5 114.2(4) . .
C7 C6 C5 135.7(4) . .
C8 C7 C6 104.7(5) . .
C8 C7 H7 127.6 . .
C6 C7 H7 127.6 . .
N4 C8 C7 108.4(4) . .
N4 C8 C9 121.1(6) . .
C7 C8 C9 130.4(6) . .
C8 C9 H9A 109.5 . .
C8 C9 H9B 109.5 . .
H9A C9 H9B 109.5 . .
C8 C9 H9C 109.5 . .
H9A C9 H9C 109.5 . .
H9B C9 H9C 109.5 . .
N5 C10 H10A 109.5 . .
N5 C10 H10B 109.5 . .
H10A C10 H10B 109.5 . .
N5 C10 H10C 109.5 . .
H10A C10 H10C 109.5 . .
H10B C10 H10C 109.5 . .
C12 C11 H11A 109.5 . .
C12 C11 H11B 109.5 . .
H11A C11 H11B 109.5 . .
C12 C11 H11C 109.5 . .
H11A C11 H11C 109.5 . .
H11B C11 H11C 109.5 . .
N5 C12 C13 106.9(5) . .
N5 C12 C11 123.0(6) . .
C13 C12 C11 130.1(6) . .
C12 C13 C14 105.8(5) . .
C12 C13 H13 127.1 . .
C14 C13 H13 127.1 . .
N6 C14 C13 110.0(4) . .
N6 C14 C15 118.3(4) . .
C13 C14 C15 131.6(5) . .
N7 C15 C16 109.4(4) . .
N7 C15 C14 118.4(4) . .
C16 C15 C14 132.1(4) . .
C17 C16 C15 107.5(4) . .
C17 C16 H16 126.3 . .
C15 C16 H16 126.3 . .
C16 C17 N8 106.2(4) . .
C16 C17 C18 132.0(5) . .
N8 C17 C18 121.8(6) . .
C17 C18 H18A 109.5 . .
C17 C18 H18B 109.5 . .
H18A C18 H18B 109.5 . .
C17 C18 H18C 109.5 . .
H18A C18 H18C 109.5 . .
H18B C18 H18C 109.5 . .
N9 C19 H19A 109.5 . .
N9 C19 H19B 109.5 . .
H19A C19 H19B 109.5 . .
N9 C19 H19C 109.5 . .
H19A C19 H19C 109.5 . .
H19B C19 H19C 109.5 . .
C21 C20 H20A 109.5 . .
C21 C20 H20B 109.5 . .
H20A C20 H20B 109.5 . .
C21 C20 H20C 109.5 . .
H20A C20 H20C 109.5 . .
H20B C20 H20C 109.5 . .
N9 C21 C22 107.2(5) . .
N9 C21 C20 121.2(5) . .
C22 C21 C20 131.7(5) . .
C21 C22 C23 105.8(4) . .
C21 C22 H22 127.1 . .
C23 C22 H22 127.1 . .
N10 C23 C22 110.5(4) . .
N10 C23 C24 118.2(3) . .
C22 C23 C24 131.3(4) . .
N11 C24 C25 109.9(4) . .
N11 C24 C23 118.5(3) . .
C25 C24 C23 131.6(4) . .
C26 C25 C24 105.7(5) . .
C26 C25 H25 127.2 . .
C24 C25 H25 127.2 . .
N12 C26 C25 106.7(5) . .
N12 C26 C27 121.5(7) . .
C25 C26 C27 131.7(6) . .
C26 C27 H27A 109.5 . .
C26 C27 H27B 109.5 . .
H27A C27 H27B 109.5 . .
C26 C27 H27C 109.5 . .
H27A C27 H27C 109.5 . .
H27B C27 H27C 109.5 . .
F2 B1 F1 113.0(7) . .
F2 B1 F3 110.4(6) . .
F1 B1 F3 111.2(6) . .
F2 B1 F4 109.1(6) . .
F1 B1 F4 108.0(6) . .
F3 B1 F4 104.7(6) . .
F7 B2 F6 107.8(10) . .
F7 B2 F5 115.3(7) . .
F6 B2 F5 98.0(9) . .
F7 B2 F8 115.8(7) . .
F6 B2 F8 107.1(7) . .
F5 B2 F8 110.9(7) . .

loop_
_geom_bond_atom_site_label_1
_geom_bond_atom_site_label_2
_geom_bond_distance
_geom_bond_site_symmetry_2
Cu1 N3 1.990(3) .
Cu1 N7 1.991(3) .
Cu1 N11 2.033(3) .
Cu1 N2 2.087(3) .
Cu1 N10 2.427(4) .
Cu1 N6 2.461(4) .
F1 B1 1.348(9) .
F2 B1 1.312(8) .
F3 B1 1.406(8) .
F4 B1 1.417(9) .
F5 B2 1.281(8) .
F6 B2 1.269(10) .
F7 B2 1.232(9) .
F8 B2 1.380(9) .
N1 C3 1.349(6) .
N1 N2 1.369(5) .
N1 C1 1.470(7) .
N2 C5 1.318(5) .
N3 C6 1.344(6) .
N3 N4 1.350(5) .
N4 C8 1.335(6) .
N4 H4 0.8600 .
N5 C12 1.345(7) .
N5 N6 1.353(5) .
N5 C10 1.450(7) .
N6 C14 1.312(6) .
N7 C15 1.332(5) .
N7 N8 1.362(5) .
N8 C17 1.357(6) .
N8 H3 0.98(7) .
N9 C21 1.336(6) .
N9 N10 1.360(5) .
N9 C19 1.449(6) .
N10 C23 1.333(5) .
N11 N12 1.333(5) .
N11 C24 1.341(5) .
N12 C26 1.338(7) .
N12 H6 0.84(5) .
C1 H1A 0.9600 .
C1 H1B 0.9600 .
C1 H1C 0.9600 .
C2 C3 1.507(7) .
C2 H2A 0.9600 .
C2 H2B 0.9600 .
C2 H2C 0.9600 .
C3 C4A 1.358(7) .
C4A C5 1.382(6) .
C4A H4A 0.9300 .
C5 C6 1.449(7) .
C6 C7 1.398(6) .
C7 C8 1.372(8) .
C7 H7 0.9300 .
C8 C9 1.524(7) .
C9 H9A 0.9600 .
C9 H9B 0.9600 .
C9 H9C 0.9600 .
C10 H10A 0.9600 .
C10 H10B 0.9600 .
C10 H10C 0.9600 .
C11 C12 1.508(9) .
C11 H11A 0.9600 .
C11 H11B 0.9600 .
C11 H11C 0.9600 .
C12 C13 1.361(8) .
C13 C14 1.402(6) .
C13 H13 0.9300 .
C14 C15 1.446(6) .
C15 C16 1.390(7) .
C16 C17 1.354(8) .
C16 H16 0.9300 .
C17 C18 1.482(8) .
C18 H18A 0.9600 .
C18 H18B 0.9600 .
C18 H18C 0.9600 .
C19 H19A 0.9600 .
C19 H19B 0.9600 .
C19 H19C 0.9600 .
C20 C21 1.492(7) .
C20 H20A 0.9600 .
C20 H20B 0.9600 .
C20 H20C 0.9600 .
C21 C22 1.358(8) .
C22 C23 1.396(6) .
C22 H22 0.9300 .
C23 C24 1.444(6) .
C24 C25 1.384(6) .
C25 C26 1.375(9) .
C25 H25 0.9300 .
C26 C27 1.499(8) .
C27 H27A 0.9600 .
C27 H27B 0.9600 .
C27 H27C 0.9600 .

loop_
_geom_torsion_atom_site_label_1
_geom_torsion_atom_site_label_2
_geom_torsion_atom_site_label_3
_geom_torsion_atom_site_label_4
_geom_torsion
_geom_torsion_site_symmetry_1
_geom_torsion_site_symmetry_2
_geom_torsion_site_symmetry_3
_geom_torsion_site_symmetry_4
C3 N1 N2 C5 -0.9(5) . . . .
C1 N1 N2 C5 -178.5(4) . . . .
C3 N1 N2 Cu1 178.6(4) . . . .
C1 N1 N2 Cu1 0.9(7) . . . .
C6 N3 N4 C8 -0.3(5) . . . .
Cu1 N3 N4 C8 168.8(4) . . . .
C12 N5 N6 C14 -1.1(5) . . . .
C10 N5 N6 C14 176.9(4) . . . .
C12 N5 N6 Cu1 166.5(4) . . . .
C10 N5 N6 Cu1 -15.5(8) . . . .
C15 N7 N8 C17 -1.2(5) . . . .
Cu1 N7 N8 C17 171.9(3) . . . .
C21 N9 N10 C23 0.0(5) . . . .
C19 N9 N10 C23 179.6(4) . . . .
C21 N9 N10 Cu1 -176.8(4) . . . .
C19 N9 N10 Cu1 2.8(7) . . . .
C24 N11 N12 C26 -2.3(5) . . . .
Cu1 N11 N12 C26 -176.0(4) . . . .
N2 N1 C3 C4A 0.4(5) . . . .
C1 N1 C3 C4A 177.9(5) . . . .
N2 N1 C3 C2 -179.1(5) . . . .
C1 N1 C3 C2 -1.5(8) . . . .
N1 C3 C4A C5 0.2(5) . . . .
C2 C3 C4A C5 179.7(5) . . . .
N1 N2 C5 C4A 1.0(5) . . . .
Cu1 N2 C5 C4A -178.6(3) . . . .
N1 N2 C5 C6 179.8(4) . . . .
Cu1 N2 C5 C6 0.2(5) . . . .
C3 C4A C5 N2 -0.8(6) . . . .
C3 C4A C5 C6 -179.3(5) . . . .
N4 N3 C6 C7 0.1(5) . . . .
Cu1 N3 C6 C7 -171.4(3) . . . .
N4 N3 C6 C5 178.4(4) . . . .
Cu1 N3 C6 C5 6.9(5) . . . .
N2 C5 C6 N3 -4.5(6) . . . .
C4A C5 C6 N3 174.0(5) . . . .
N2 C5 C6 C7 173.2(5) . . . .
C4A C5 C6 C7 -8.3(9) . . . .
N3 C6 C7 C8 0.1(5) . . . .
C5 C6 C7 C8 -177.7(5) . . . .
N3 N4 C8 C7 0.4(6) . . . .
N3 N4 C8 C9 -179.3(5) . . . .
C6 C7 C8 N4 -0.3(6) . . . .
C6 C7 C8 C9 179.4(5) . . . .
N6 N5 C12 C13 1.1(6) . . . .
C10 N5 C12 C13 -176.7(5) . . . .
N6 N5 C12 C11 179.9(5) . . . .
C10 N5 C12 C11 2.1(9) . . . .
N5 C12 C13 C14 -0.7(6) . . . .
C11 C12 C13 C14 -179.4(6) . . . .
N5 N6 C14 C13 0.6(5) . . . .
Cu1 N6 C14 C13 -172.2(3) . . . .
N5 N6 C14 C15 -178.3(4) . . . .
Cu1 N6 C14 C15 8.8(5) . . . .
C12 C13 C14 N6 0.0(6) . . . .
C12 C13 C14 C15 178.8(5) . . . .
N8 N7 C15 C16 0.1(5) . . . .
Cu1 N7 C15 C16 -173.8(3) . . . .
N8 N7 C15 C14 177.0(4) . . . .
Cu1 N7 C15 C14 3.1(5) . . . .
N6 C14 C15 N7 -8.9(6) . . . .
C13 C14 C15 N7 172.4(5) . . . .
N6 C14 C15 C16 167.1(5) . . . .
C13 C14 C15 C16 -11.6(8) . . . .
N7 C15 C16 C17 1.0(6) . . . .
C14 C15 C16 C17 -175.3(5) . . . .
C15 C16 C17 N8 -1.6(6) . . . .
C15 C16 C17 C18 176.7(6) . . . .
N7 N8 C17 C16 1.8(6) . . . .
N7 N8 C17 C18 -176.8(5) . . . .
N10 N9 C21 C22 -0.6(5) . . . .
C19 N9 C21 C22 179.8(5) . . . .
N10 N9 C21 C20 -179.4(5) . . . .
C19 N9 C21 C20 1.0(8) . . . .
N9 C21 C22 C23 1.0(5) . . . .
C20 C21 C22 C23 179.6(5) . . . .
N9 N10 C23 C22 0.7(5) . . . .
Cu1 N10 C23 C22 178.9(3) . . . .
N9 N10 C23 C24 -177.3(4) . . . .
Cu1 N10 C23 C24 0.9(4) . . . .
C21 C22 C23 N10 -1.1(5) . . . .
C21 C22 C23 C24 176.6(5) . . . .
N12 N11 C24 C25 0.8(5) . . . .
Cu1 N11 C24 C25 175.5(3) . . . .
N12 N11 C24 C23 178.9(4) . . . .
Cu1 N11 C24 C23 -6.4(5) . . . .
N10 C23 C24 N11 3.1(6) . . . .
C22 C23 C24 N11 -174.4(4) . . . .
N10 C23 C24 C25 -179.3(5) . . . .
C22 C23 C24 C25 3.2(8) . . . .
N11 C24 C25 C26 0.8(6) . . . .
C23 C24 C25 C26 -177.0(5) . . . .
N11 N12 C26 C25 2.8(6) . . . .
N11 N12 C26 C27 179.7(6) . . . .
C24 C25 C26 N12 -2.1(6) . . . .
C24 C25 C26 C27 -178.6(7) . . . .
